data_1551776
loop_
_publ_author_name
'WANG, Tian-tian'
'LV, Zhi-liang'
'FENG, Ji-lu'
'SUN, Hai-ling'
'LIU, Jia'
'LI, Ke'

_publ_section_title
;
 Crystal Structure of
 (Z)-(+-)-2-(3,5-dimethoxyphenyl)-4-(4-methoxybenzylidene)tetrahydrofuran-3-carboxylic
 Acid
;
_journal_name_full 'X-ray Structure Analysis Online'
_journal_page_first 77
_journal_paper_doi 10.2116/xraystruct.25.77
_journal_volume 25
_journal_year 2009
_chemical_formula_sum 'C21 H22 O6'
_chemical_formula_weight 370.39
_space_group_IT_number 2
_space_group_name_Hall '-P 1'
_space_group_name_H-M_alt 'P -1'
_symmetry_cell_setting triclinic
_symmetry_space_group_name_Hall '-P 1'
_symmetry_space_group_name_H-M 'P -1'
_atom_sites_solution_hydrogens geom
_atom_sites_solution_primary direct
_atom_sites_solution_secondary difmap
_audit_creation_method SHELXL-97
_cell_angle_alpha 100.586(7)
_cell_angle_beta 93.277(7)
_cell_angle_gamma 111.067(6)
_cell_formula_units_Z 2
_cell_length_a 8.768(5)
_cell_length_b 9.974(6)
_cell_length_c 11.576(6)
_cell_measurement_reflns_used 814
_cell_measurement_temperature 293(2)
_cell_measurement_theta_max 27.022
_cell_measurement_theta_min 2.512
_cell_volume 920.2(9)
_computing_cell_refinement 'Bruker SMART'
_computing_data_collection 'Bruker SMART'
_computing_data_reduction 'Bruker SHELXTL'
_computing_molecular_graphics 'Bruker SHELXTL'
_computing_publication_material 'Bruker SHELXTL'
_computing_structure_refinement 'SHELXL-97 (Sheldrick, 1997)'
_computing_structure_solution 'SHELXS-97 (Sheldrick, 1990)'
_diffrn_ambient_temperature 293(2)
_diffrn_measured_fraction_theta_full 0.975
_diffrn_measured_fraction_theta_max 0.975
_diffrn_measurement_device_type 'CCD area detector'
_diffrn_measurement_method 'phi and omega scans'
_diffrn_radiation_monochromator graphite
_diffrn_radiation_source 'fine-focus sealed tube'
_diffrn_radiation_type MoK\a
_diffrn_radiation_wavelength 0.71073
_diffrn_reflns_av_R_equivalents 0.0357
_diffrn_reflns_av_sigmaI/netI 0.0308
_diffrn_reflns_limit_h_max 10
_diffrn_reflns_limit_h_min -10
_diffrn_reflns_limit_k_max 9
_diffrn_reflns_limit_k_min -11
_diffrn_reflns_limit_l_max 13
_diffrn_reflns_limit_l_min -13
_diffrn_reflns_number 3820
_diffrn_reflns_theta_full 25.01
_diffrn_reflns_theta_max 25.01
_diffrn_reflns_theta_min 1.81
_exptl_absorpt_coefficient_mu 0.098
_exptl_absorpt_correction_T_max 0.9903
_exptl_absorpt_correction_T_min 0.9769
_exptl_absorpt_correction_type multi-scan
_exptl_absorpt_process_details sadabs
_exptl_crystal_colour colorless
_exptl_crystal_density_diffrn 1.337
_exptl_crystal_density_method 'not measured'
_exptl_crystal_description sheet
_exptl_crystal_F_000 392
_exptl_crystal_size_max 0.24
_exptl_crystal_size_mid 0.15
_exptl_crystal_size_min 0.10
_refine_diff_density_max 0.243
_refine_diff_density_min -0.313
_refine_diff_density_rms 0.062
_refine_ls_extinction_method none
_refine_ls_goodness_of_fit_ref 1.046
_refine_ls_hydrogen_treatment constr
_refine_ls_matrix_type full
_refine_ls_number_parameters 247
_refine_ls_number_reflns 3172
_refine_ls_number_restraints 0
_refine_ls_restrained_S_all 1.046
_refine_ls_R_factor_all 0.0699
_refine_ls_R_factor_gt 0.0600
_refine_ls_shift/su_max 0.000
_refine_ls_shift/su_mean 0.000
_refine_ls_structure_factor_coef Fsqd
_refine_ls_weighting_details 'calc w=1/[\s^2^(Fo^2^)+(0.1301P)^2^+0.0000P] where P=(Fo^2^+2Fc^2^)/3'
_refine_ls_weighting_scheme calc
_refine_ls_wR_factor_gt 0.1687
_refine_ls_wR_factor_ref 0.1769
_reflns_number_gt 2481
_reflns_number_total 3172
_reflns_threshold_expression ?>2sigma(I)
_cod_data_source_file 25_77_1.cif
_cod_data_source_block f80905b
_cod_depositor_comments
;
The following automatic conversions were performed:

'_symmetry_cell_setting' value 'Triclinic' changed to 'triclinic'
according to
/home/andrius/struct/COD-crude-data/automatic-downloads/current/J-STAGE/lib/dictionaries/cif_core.dic
dictionary named 'cif_core.dic' version 2.4.2 from 2011-04-26.

Automatic conversion script
Id: cif_fix_values 6524 2018-11-02 12:15:13Z antanas 
;
_cod_original_sg_symbol_H-M P-1
_cod_database_code 1551776

loop_
_symmetry_equiv_pos_as_xyz
'x, y, z'
'-x, -y, -z'

loop_
_atom_site_label
_atom_site_type_symbol
_atom_site_fract_x
_atom_site_fract_y
_atom_site_fract_z
_atom_site_U_iso_or_equiv
_atom_site_adp_type
_atom_site_occupancy
_atom_site_symmetry_multiplicity
_atom_site_calc_flag
_atom_site_refinement_flags
O1 O 0.40982(18) 0.57555(14) 0.59805(11) 0.0485(4) Uani 1 1 d .
C1 C 0.3816(2) 0.6234(2) 0.71651(15) 0.0384(5) Uani 1 1 d .
H1 H 0.2888 0.6560 0.7140 0.046 Uiso 1 1 calc R
C2 C 0.5407(2) 0.75534(19) 0.76828(15) 0.0357(5) Uani 1 1 d .
H2 H 0.6227 0.7191 0.7969 0.043 Uiso 1 1 calc R
C3 C 0.5962(2) 0.8194(2) 0.66121(15) 0.0375(5) Uani 1 1 d .
C4 C 0.4884(3) 0.7058(2) 0.55543(16) 0.0466(5) Uani 1 1 d .
H4A H 0.4070 0.7385 0.5227 0.056 Uiso 1 1 calc R
H4B H 0.5543 0.6879 0.4943 0.056 Uiso 1 1 calc R
C5 C 0.3444(2) 0.5007(2) 0.78116(16) 0.0385(5) Uani 1 1 d .
C6 C 0.2114(2) 0.4684(2) 0.84369(18) 0.0448(5) Uani 1 1 d .
H6 H 0.1418 0.5201 0.8432 0.054 Uiso 1 1 calc R
C7 C 0.1816(2) 0.3584(2) 0.90748(18) 0.0466(5) Uani 1 1 d .
C8 C 0.2826(2) 0.2806(2) 0.90833(17) 0.0464(5) Uani 1 1 d .
H8 H 0.2608 0.2053 0.9494 0.056 Uiso 1 1 calc R
C9 C 0.4185(2) 0.3162(2) 0.84666(18) 0.0436(5) Uani 1 1 d .
C10 C 0.4495(2) 0.4242(2) 0.78303(16) 0.0420(5) Uani 1 1 d .
H10 H 0.5400 0.4463 0.7415 0.050 Uiso 1 1 calc R
C11 C 0.0137(3) 0.2260(3) 1.0347(2) 0.0727(8) Uani 1 1 d .
H11A H -0.0091 0.1320 0.9830 0.109 Uiso 1 1 calc R
H11B H -0.0805 0.2229 1.0741 0.109 Uiso 1 1 calc R
H11C H 0.1072 0.2485 1.0926 0.109 Uiso 1 1 calc R
C12 C 0.6714(3) 0.2850(3) 0.8206(3) 0.0685(7) Uani 1 1 d .
H12A H 0.6615 0.2748 0.7361 0.103 Uiso 1 1 calc R
H12B H 0.7313 0.2279 0.8430 0.103 Uiso 1 1 calc R
H12C H 0.7294 0.3868 0.8587 0.103 Uiso 1 1 calc R
C13 C 0.5208(2) 0.86430(19) 0.86902(15) 0.0346(4) Uani 1 1 d .
C14 C 0.7199(2) 0.9464(2) 0.66652(16) 0.0422(5) Uani 1 1 d .
H14 H 0.7741 0.9943 0.7426 0.051 Uiso 1 1 calc R
C15 C 0.7863(2) 1.0248(2) 0.57449(17) 0.0409(5) Uani 1 1 d .
C16 C 0.7125(3) 0.9855(2) 0.45618(18) 0.0487(5) Uani 1 1 d .
H16 H 0.6158 0.9026 0.4318 0.058 Uiso 1 1 calc R
C17 C 0.7803(3) 1.0674(2) 0.37581(19) 0.0528(6) Uani 1 1 d .
H17 H 0.7297 1.0389 0.2977 0.063 Uiso 1 1 calc R
C18 C 0.9234(2) 1.1919(2) 0.40977(17) 0.0462(5) Uani 1 1 d .
C19 C 0.9994(3) 1.2322(2) 0.52488(18) 0.0518(6) Uani 1 1 d .
H19 H 1.0966 1.3147 0.5487 0.062 Uiso 1 1 calc R
C20 C 0.9296(3) 1.1491(2) 0.60427(18) 0.0519(6) Uani 1 1 d .
H20 H 0.9814 1.1780 0.6821 0.062 Uiso 1 1 calc R
C21 C 1.1161(3) 1.4023(3) 0.3570(2) 0.0691(7) Uani 1 1 d .
H21A H 1.0908 1.4685 0.4169 0.104 Uiso 1 1 calc R
H21B H 1.1407 1.4450 0.2891 0.104 Uiso 1 1 calc R
H21C H 1.2098 1.3851 0.3877 0.104 Uiso 1 1 calc R
O2 O 0.38268(16) 0.86523(15) 0.88527(12) 0.0495(4) Uani 1 1 d .
O3 O 0.65436(16) 0.95387(15) 0.93397(11) 0.0465(4) Uani 1 1 d .
H3A H 0.6326 1.0065 0.9883 0.070 Uiso 1 1 calc R
O4 O 0.04815(19) 0.3350(2) 0.96793(16) 0.0699(5) Uani 1 1 d .
O5 O 0.51253(19) 0.23438(16) 0.85582(16) 0.0640(5) Uani 1 1 d .
O6 O 0.97938(19) 1.26764(19) 0.32354(14) 0.0653(5) Uani 1 1 d .

loop_
_atom_site_aniso_label
_atom_site_aniso_U_11
_atom_site_aniso_U_22
_atom_site_aniso_U_33
_atom_site_aniso_U_23
_atom_site_aniso_U_13
_atom_site_aniso_U_12
O1 0.0717(10) 0.0333(8) 0.0286(7) -0.0022(6) 0.0016(6) 0.0109(7)
C1 0.0463(11) 0.0333(11) 0.0295(9) -0.0029(8) -0.0012(8) 0.0137(9)
C2 0.0419(10) 0.0327(10) 0.0295(9) 0.0000(8) 0.0024(8) 0.0142(8)
C3 0.0488(11) 0.0347(11) 0.0280(9) -0.0003(8) 0.0048(8) 0.0182(9)
C4 0.0647(13) 0.0382(12) 0.0297(10) 0.0015(8) 0.0020(9) 0.0145(10)
C5 0.0432(11) 0.0313(10) 0.0317(9) -0.0019(8) -0.0016(8) 0.0086(8)
C6 0.0409(11) 0.0442(12) 0.0464(12) 0.0044(9) 0.0026(9) 0.0155(9)
C7 0.0380(11) 0.0495(13) 0.0445(11) 0.0075(10) 0.0070(9) 0.0083(10)
C8 0.0459(12) 0.0438(12) 0.0443(11) 0.0140(9) 0.0035(9) 0.0090(10)
C9 0.0444(11) 0.0386(11) 0.0451(11) 0.0062(9) 0.0029(9) 0.0143(9)
C10 0.0446(11) 0.0384(11) 0.0400(11) 0.0065(9) 0.0102(9) 0.0125(9)
C11 0.0507(14) 0.089(2) 0.0731(17) 0.0323(15) 0.0200(12) 0.0117(13)
C12 0.0583(15) 0.0693(17) 0.0914(19) 0.0250(15) 0.0213(14) 0.0347(13)
C13 0.0429(11) 0.0314(10) 0.0246(9) 0.0038(7) 0.0010(8) 0.0100(8)
C14 0.0501(12) 0.0405(12) 0.0292(10) 0.0003(8) 0.0033(8) 0.0131(9)
C15 0.0445(11) 0.0400(11) 0.0327(10) 0.0007(8) 0.0067(8) 0.0129(9)
C16 0.0479(12) 0.0448(13) 0.0403(11) 0.0068(9) -0.0017(9) 0.0045(10)
C17 0.0555(13) 0.0541(13) 0.0377(11) 0.0115(10) -0.0040(9) 0.0086(11)
C18 0.0452(12) 0.0516(13) 0.0410(11) 0.0134(10) 0.0093(9) 0.0154(10)
C19 0.0437(11) 0.0529(13) 0.0433(12) 0.0054(10) 0.0023(9) 0.0030(10)
C20 0.0559(13) 0.0517(13) 0.0315(10) 0.0017(9) -0.0004(9) 0.0052(11)
C21 0.0643(16) 0.0662(17) 0.0674(16) 0.0257(13) 0.0140(13) 0.0074(13)
O2 0.0422(8) 0.0545(10) 0.0428(8) -0.0080(7) 0.0022(6) 0.0174(7)
O3 0.0446(8) 0.0462(9) 0.0345(7) -0.0097(6) 0.0006(6) 0.0102(7)
O4 0.0520(10) 0.0821(12) 0.0854(12) 0.0356(10) 0.0304(9) 0.0252(9)
O5 0.0587(10) 0.0594(10) 0.0909(13) 0.0351(9) 0.0235(9) 0.0312(8)
O6 0.0599(10) 0.0704(11) 0.0510(9) 0.0270(8) 0.0034(8) 0.0015(8)

loop_
_atom_type_symbol
_atom_type_description
_atom_type_scat_dispersion_real
_atom_type_scat_dispersion_imag
_atom_type_scat_source
C ?'C' 0.0033 0.0016 'International Tables Vol C Tables 4.2.6.8 and 6.1.1.4'
H ?'H' 0.0000 0.0000 'International Tables Vol C Tables 4.2.6.8 and 6.1.1.4'
O ?'O' 0.0106 0.0060 'International Tables Vol C Tables 4.2.6.8 and 6.1.1.4'

loop_
_geom_angle_atom_site_label_1
_geom_angle_atom_site_label_2
_geom_angle_atom_site_label_3
_geom_angle
C4 O1 C1 106.32(14)
O1 C1 C5 110.43(15)
O1 C1 C2 103.14(14)
C5 C1 C2 114.37(15)
O1 C1 H1 109.6
C5 C1 H1 109.6
C2 C1 H1 109.6
C13 C2 C3 113.66(15)
C13 C2 C1 114.00(15)
C3 C2 C1 103.38(15)
C13 C2 H2 108.5
C3 C2 H2 108.5
C1 C2 H2 108.5
C14 C3 C4 130.12(17)
C14 C3 C2 124.59(17)
C4 C3 C2 105.22(15)
O1 C4 C3 105.84(15)
O1 C4 H4A 110.6
C3 C4 H4A 110.6
O1 C4 H4B 110.6
C3 C4 H4B 110.6
H4A C4 H4B 108.7
C6 C5 C10 120.00(19)
C6 C5 C1 120.14(18)
C10 C5 C1 119.77(17)
C5 C6 C7 119.84(19)
C5 C6 H6 120.1
C7 C6 H6 120.1
O4 C7 C8 123.4(2)
O4 C7 C6 115.87(19)
C8 C7 C6 120.70(18)
C7 C8 C9 118.90(19)
C7 C8 H8 120.5
C9 C8 H8 120.5
O5 C9 C10 124.89(18)
O5 C9 C8 113.97(18)
C10 C9 C8 121.14(19)
C9 C10 C5 119.39(18)
C9 C10 H10 120.3
C5 C10 H10 120.3
O4 C11 H11A 109.5
O4 C11 H11B 109.5
H11A C11 H11B 109.5
O4 C11 H11C 109.5
H11A C11 H11C 109.5
H11B C11 H11C 109.5
O5 C12 H12A 109.5
O5 C12 H12B 109.5
H12A C12 H12B 109.5
O5 C12 H12C 109.5
H12A C12 H12C 109.5
H12B C12 H12C 109.5
O2 C13 O3 123.56(17)
O2 C13 C2 120.89(16)
O3 C13 C2 115.56(17)
C3 C14 C15 131.68(18)
C3 C14 H14 114.2
C15 C14 H14 114.2
C20 C15 C16 116.26(18)
C20 C15 C14 119.02(17)
C16 C15 C14 124.70(19)
C17 C16 C15 121.1(2)
C17 C16 H16 119.4
C15 C16 H16 119.4
C16 C17 C18 120.67(19)
C16 C17 H17 119.7
C18 C17 H17 119.7
O6 C18 C19 124.35(19)
O6 C18 C17 116.17(18)
C19 C18 C17 119.49(19)
C20 C19 C18 119.1(2)
C20 C19 H19 120.5
C18 C19 H19 120.5
C19 C20 C15 123.39(19)
C19 C20 H20 118.3
C15 C20 H20 118.3
O6 C21 H21A 109.5
O6 C21 H21B 109.5
H21A C21 H21B 109.5
O6 C21 H21C 109.5
H21A C21 H21C 109.5
H21B C21 H21C 109.5
C13 O3 H3A 109.5
C7 O4 C11 118.05(19)
C9 O5 C12 117.53(17)
C18 O6 C21 117.92(17)

loop_
_geom_bond_atom_site_label_1
_geom_bond_atom_site_label_2
_geom_bond_distance
O1 C4 1.427(2)
O1 C1 1.433(2)
C1 C5 1.497(3)
C1 C2 1.527(3)
C1 H1 0.9800
C2 C13 1.505(2)
C2 C3 1.523(3)
C2 H2 0.9800
C3 C14 1.327(3)
C3 C4 1.505(3)
C4 H4A 0.9700
C4 H4B 0.9700
C5 C6 1.378(3)
C5 C10 1.393(3)
C6 C7 1.389(3)
C6 H6 0.9300
C7 O4 1.368(2)
C7 C8 1.373(3)
C8 C9 1.393(3)
C8 H8 0.9300
C9 O5 1.365(2)
C9 C10 1.371(3)
C10 H10 0.9300
C11 O4 1.403(3)
C11 H11A 0.9600
C11 H11B 0.9600
C11 H11C 0.9600
C12 O5 1.413(3)
C12 H12A 0.9600
C12 H12B 0.9600
C12 H12C 0.9600
C13 O2 1.239(2)
C13 O3 1.279(2)
C14 C15 1.461(3)
C14 H14 0.9300
C15 C20 1.382(3)
C15 C16 1.403(3)
C16 C17 1.371(3)
C16 H16 0.9300
C17 C18 1.384(3)
C17 H17 0.9300
C18 O6 1.369(2)
C18 C19 1.375(3)
C19 C20 1.373(3)
C19 H19 0.9300
C20 H20 0.9300
C21 O6 1.410(3)
C21 H21A 0.9600
C21 H21B 0.9600
C21 H21C 0.9600
O3 H3A 0.8200

loop_
_geom_hbond_atom_site_label_D
_geom_hbond_atom_site_label_H
_geom_hbond_atom_site_label_A
_geom_hbond_distance_DH
_geom_hbond_distance_HA
_geom_hbond_distance_DA
_geom_hbond_angle_DHA
_geom_hbond_site_symmetry_A
O3 H3A O2 0.82 1.80 2.617(2) 171.5 2_677

loop_
_geom_torsion_atom_site_label_1
_geom_torsion_atom_site_label_2
_geom_torsion_atom_site_label_3
_geom_torsion_atom_site_label_4
_geom_torsion
O1 C1 C2 C3 31.39(18)
C1 C2 C3 C4 -11.09(19)
C2 C3 C4 O1 -13.2(2)
C3 C4 O1 C1 34.5(2)
C2 C3 C14 C15 -178.44(19)
